data_4109995
loop_
_publ_author_name
'Ken Tanaka'
'Akiyoshi Kamisawa'
'Takeshi Suda'
'Keiichi Noguchi'
'Masao Hirano'

_publ_contact_author_address
;
Department of Applied Chemistry
Graduate School of Engineering
Tokyo University of Agriculture and Technology
Koganei
Tokyo 184-8588
Japan
;
_publ_contact_author_email tanaka-k@cc.tuat.ac.jp
_publ_contact_author_fax +81-42-388-7037
_publ_contact_author_name 'Dr Ken Tanaka'
_publ_contact_author_phone +81-42-388-7037
_publ_section_title
;
 Rh-Catalyzed Synthesis of Helically Chiral and Ladder-Type Molecules via
 [2 + 2 + 2] and Formal [2 + 1 + 2 + 1] Cycloadditions Involving C-C
 Triple Bond Cleavage
;
_journal_name_full 'Journal of the American Chemical Society'
_journal_page_first 12078
_journal_page_last 12079
_journal_paper_doi 10.1021/ja074914y
_journal_volume 129
_journal_year 2007
_chemical_absolute_configuration ad
_chemical_formula_moiety 'C32 H22 O6'
_chemical_formula_sum 'C32 H22 O6'
_chemical_formula_weight 502.50
_chemical_name_common (M)-(-)-helicene-like-molecule
_space_group_IT_number 4
_symmetry_cell_setting monoclinic
_symmetry_Int_Tables_number 4
_symmetry_space_group_name_Hall 'P 2yb'
_symmetry_space_group_name_H-M 'P 1 21 1'
_atom_sites_solution_hydrogens dfimap
_atom_sites_solution_primary direct
_atom_sites_solution_secondary difmap
_audit_creation_date 2007-04-26
_audit_creation_method SHELXL-97
_cell_angle_alpha 90.00
_cell_angle_beta 94.890(4)
_cell_angle_gamma 90.00
_cell_formula_units_Z 4
_cell_length_a 12.8633(7)
_cell_length_b 11.9036(6)
_cell_length_c 15.9329(8)
_cell_measurement_reflns_used 39943
_cell_measurement_temperature 193
_cell_measurement_theta_max 68.2
_cell_measurement_theta_min 3.5
_cell_volume 2430.8(2)
_computing_cell_refinement PROCESS-AUTO
_computing_data_collection PROCESS-AUTO
_computing_data_reduction CrystalStructure
_computing_publication_material 'SHELXL-97 (Sheldrick, 1997)'
_computing_structure_refinement 'SHELXL-97 (Sheldrick, 1997)'
_computing_structure_solution SIR2004
_diffrn_ambient_temperature 193
_diffrn_detector_area_resol_mean 10.00
_diffrn_measured_fraction_theta_full 0.992
_diffrn_measured_fraction_theta_max 0.992
_diffrn_measurement_device_type 'Rigaku RAXIS-RAPID'
_diffrn_measurement_method \w
_diffrn_radiation_monochromator graphite
_diffrn_radiation_source 'rotating anode'
_diffrn_radiation_type CuK\a
_diffrn_radiation_wavelength 1.54187
_diffrn_reflns_av_R_equivalents 0.0328
_diffrn_reflns_av_sigmaI/netI 0.0300
_diffrn_reflns_limit_h_max 15
_diffrn_reflns_limit_h_min -15
_diffrn_reflns_limit_k_max 13
_diffrn_reflns_limit_k_min -13
_diffrn_reflns_limit_l_max 19
_diffrn_reflns_limit_l_min -18
_diffrn_reflns_number 46132
_diffrn_reflns_theta_full 68.22
_diffrn_reflns_theta_max 68.22
_diffrn_reflns_theta_min 3.45
_exptl_absorpt_coefficient_mu 0.776
_exptl_absorpt_correction_T_max 0.985
_exptl_absorpt_correction_T_min 0.739
_exptl_absorpt_correction_type multi-scan
_exptl_absorpt_process_details
;
    Higashi, T. (1995). Program for Absorption Correction.
    Rigaku Corporation, Tokyo, Japan.
;
_exptl_crystal_colour yellow
_exptl_crystal_density_diffrn 1.373
_exptl_crystal_description needle
_exptl_crystal_F_000 1048
_exptl_crystal_size_max 0.50
_exptl_crystal_size_mid 0.07
_exptl_crystal_size_min 0.02
_refine_diff_density_max 0.168
_refine_diff_density_min -0.179
_refine_diff_density_rms 0.036
_refine_ls_abs_structure_details 'Flack H D (1983), Acta Cryst. A39, 876-881 3752 Friedel Pairs'
_refine_ls_abs_structure_Flack 0.10(15)
_refine_ls_extinction_method none
_refine_ls_goodness_of_fit_ref 1.062
_refine_ls_hydrogen_treatment constr
_refine_ls_matrix_type full
_refine_ls_number_parameters 689
_refine_ls_number_reflns 8403
_refine_ls_number_restraints 2
_refine_ls_restrained_S_all 1.062
_refine_ls_R_factor_all 0.0542
_refine_ls_R_factor_gt 0.0400
_refine_ls_shift/su_max 0.000
_refine_ls_shift/su_mean 0.000
_refine_ls_structure_factor_coef Fsqd
_refine_ls_weighting_details 'calc w=1/[\s^2^(Fo^2^)+(0.0564P)^2^+0.1295P] where P=(Fo^2^+2Fc^2^)/3'
_refine_ls_weighting_scheme calc
_refine_ls_wR_factor_gt 0.0959
_refine_ls_wR_factor_ref 0.1059
_reflns_number_gt 6534
_reflns_number_total 8403
_reflns_threshold_expression >2sigma(I)
_cod_data_source_file ja074914ysi20070723_071455.cif
_cod_data_source_block I
_cod_database_code 4109995

loop_
_symmetry_equiv_pos_site_id
_symmetry_equiv_pos_as_xyz
1 +X,+Y,+Z
2 -X,1/2+Y,-Z

loop_
_atom_site_label
_atom_site_type_symbol
_atom_site_fract_x
_atom_site_fract_y
_atom_site_fract_z
_atom_site_U_iso_or_equiv
_atom_site_adp_type
_atom_site_occupancy
_atom_site_symmetry_multiplicity
_atom_site_calc_flag
_atom_site_refinement_flags
O1 O 0.01545(13) 0.11924(16) 0.32299(9) 0.0545(4) Uani 1 1 d .
O2 O 0.10943(14) 0.16734(18) 0.74417(9) 0.0636(5) Uani 1 1 d .
O3 O 0.42660(14) 0.1493(2) 0.46019(11) 0.0713(6) Uani 1 1 d .
O4 O 0.33128(15) 0.0700(2) 0.35542(11) 0.0744(6) Uani 1 1 d .
O5 O 0.41189(15) 0.07085(18) 0.63235(14) 0.0836(7) Uani 1 1 d .
O6 O 0.41218(15) 0.25861(18) 0.62747(12) 0.0670(5) Uani 1 1 d .
O7 O 0.45032(13) 0.31960(16) 0.24014(10) 0.0539(4) Uani 1 1 d .
O8 O 0.37917(14) 0.36764(16) -0.18293(9) 0.0567(5) Uani 1 1 d .
O9 O 0.08199(12) 0.40992(16) 0.12635(11) 0.0550(4) Uani 1 1 d .
O10 O 0.12384(14) 0.23684(17) 0.17360(12) 0.0656(5) Uani 1 1 d .
O11 O 0.09092(13) 0.45308(15) -0.09551(11) 0.0563(4) Uani 1 1 d .
O12 O 0.04230(13) 0.29336(16) -0.03546(11) 0.0593(5) Uani 1 1 d .
C1 C -0.0901(2) -0.0284(2) 0.58723(14) 0.0479(6) Uani 1 1 d .
H1 H -0.0226 -0.0166 0.6149 0.057 Uiso 1 1 calc R
C2 C -0.1649(2) -0.0799(2) 0.62961(16) 0.0590(7) Uani 1 1 d .
H2 H -0.1486 -0.1028 0.6863 0.071 Uiso 1 1 calc R
C3 C -0.2639(2) -0.0992(2) 0.59123(17) 0.0612(7) Uani 1 1 d .
H3 H -0.3160 -0.1319 0.6223 0.073 Uiso 1 1 calc R
C4 C -0.2866(2) -0.0711(2) 0.50821(17) 0.0582(7) Uani 1 1 d .
H4 H -0.3540 -0.0868 0.4817 0.070 Uiso 1 1 calc R
C5 C -0.21121(19) -0.0193(2) 0.46158(15) 0.0478(6) Uani 1 1 d .
C6 C -0.11142(18) 0.0077(2) 0.50279(14) 0.0426(5) Uani 1 1 d .
C7 C -0.2311(2) 0.0041(2) 0.37473(15) 0.0545(6) Uani 1 1 d .
H7 H -0.2983 -0.0108 0.3475 0.065 Uiso 1 1 calc R
C8 C -0.1557(2) 0.0477(2) 0.32936(15) 0.0542(6) Uani 1 1 d .
H8 H -0.1690 0.0592 0.2704 0.065 Uiso 1 1 calc R
C9 C -0.0584(2) 0.0755(2) 0.37007(14) 0.0468(6) Uani 1 1 d .
C10 C -0.03776(18) 0.0650(2) 0.45625(13) 0.0428(5) Uani 1 1 d .
C11 C 0.1188(2) 0.0803(2) 0.35013(14) 0.0523(6) Uani 1 1 d .
H11A H 0.1697 0.1165 0.3156 0.063 Uiso 1 1 calc R
H11B H 0.1226 -0.0019 0.3413 0.063 Uiso 1 1 calc R
C12 C 0.14731(18) 0.1067(2) 0.44230(13) 0.0439(5) Uani 1 1 d .
C13 C 0.06301(17) 0.1131(2) 0.49261(13) 0.0415(5) Uani 1 1 d .
C14 C 0.24890(18) 0.1265(2) 0.47727(13) 0.0448(6) Uani 1 1 d .
C15 C 0.26548(18) 0.1556(2) 0.56354(14) 0.0462(6) Uani 1 1 d .
C16 C 0.18006(19) 0.1777(2) 0.60857(13) 0.0459(6) Uani 1 1 d .
C17 C 0.07828(18) 0.1650(2) 0.57208(13) 0.0443(5) Uani 1 1 d .
C18 C 0.1892(2) 0.2182(3) 0.69831(14) 0.0577(7) Uani 1 1 d .
H18A H 0.2589 0.1986 0.7255 0.069 Uiso 1 1 calc R
H18B H 0.1819 0.3010 0.6994 0.069 Uiso 1 1 calc R
C19 C 0.0110(2) 0.1922(2) 0.70857(15) 0.0528(6) Uani 1 1 d .
C20 C -0.0066(2) 0.2031(2) 0.62266(15) 0.0493(6) Uani 1 1 d .
C21 C -0.0691(3) 0.2011(3) 0.76228(18) 0.0661(8) Uani 1 1 d .
H21 H -0.0558 0.1872 0.8209 0.079 Uiso 1 1 calc R
C22 C -0.1656(3) 0.2297(3) 0.7294(2) 0.0748(9) Uani 1 1 d .
H22 H -0.2210 0.2315 0.7651 0.090 Uiso 1 1 calc R
C23 C -0.1867(2) 0.2572(3) 0.64309(19) 0.0646(8) Uani 1 1 d .
C24 C -0.1045(2) 0.2476(2) 0.58855(16) 0.0522(6) Uani 1 1 d .
C25 C -0.2847(2) 0.2984(3) 0.6089(2) 0.0825(10) Uani 1 1 d U
H25 H -0.3411 0.3017 0.6436 0.099 Uiso 1 1 calc R
C26 C -0.2997(3) 0.3335(3) 0.5271(3) 0.0840(10) Uani 1 1 d U
H26 H -0.3663 0.3603 0.5055 0.101 Uiso 1 1 calc R
C27 C -0.2179(2) 0.3302(3) 0.4753(2) 0.0690(8) Uani 1 1 d .
H27 H -0.2278 0.3576 0.4192 0.083 Uiso 1 1 calc R
C28 C -0.1225(2) 0.2873(2) 0.50539(17) 0.0557(7) Uani 1 1 d .
H28 H -0.0676 0.2845 0.4692 0.067 Uiso 1 1 calc R
C29 C 0.33740(19) 0.1116(2) 0.42406(15) 0.0505(6) Uani 1 1 d .
C30 C 0.5178(2) 0.1295(4) 0.41519(19) 0.0794(10) Uani 1 1 d .
H30A H 0.5806 0.1490 0.4514 0.095 Uiso 1 1 calc R
H30B H 0.5140 0.1760 0.3643 0.095 Uiso 1 1 calc R
H30C H 0.5205 0.0500 0.3994 0.095 Uiso 1 1 calc R
C31 C 0.3717(2) 0.1698(2) 0.60963(14) 0.0516(6) Uani 1 1 d .
C32 C 0.5136(3) 0.0793(4) 0.6806(3) 0.1193(17) Uani 1 1 d .
H32A H 0.5359 0.0046 0.7006 0.143 Uiso 1 1 calc R
H32B H 0.5081 0.1293 0.7289 0.143 Uiso 1 1 calc R
H32C H 0.5648 0.1097 0.6445 0.143 Uiso 1 1 calc R
C33 C 0.5951(2) 0.2000(2) -0.01783(16) 0.0504(6) Uani 1 1 d .
H33 H 0.5282 0.2003 -0.0481 0.060 Uiso 1 1 calc R
C34 C 0.6789(2) 0.1618(2) -0.05636(19) 0.0637(7) Uani 1 1 d .
H34 H 0.6695 0.1353 -0.1127 0.076 Uiso 1 1 calc R
C35 C 0.7789(2) 0.1613(3) -0.0137(2) 0.0755(9) Uani 1 1 d .
H35 H 0.8374 0.1369 -0.0414 0.091 Uiso 1 1 calc R
C36 C 0.7911(2) 0.1960(3) 0.0674(3) 0.0726(9) Uani 1 1 d .
H36 H 0.8589 0.1950 0.0961 0.087 Uiso 1 1 calc R
C37 C 0.7066(2) 0.2336(2) 0.11071(19) 0.0574(7) Uani 1 1 d .
C38 C 0.60582(18) 0.2388(2) 0.06603(16) 0.0464(6) Uani 1 1 d .
C39 C 0.7172(2) 0.2630(3) 0.1967(2) 0.0669(8) Uani 1 1 d .
H39 H 0.7848 0.2643 0.2258 0.080 Uiso 1 1 calc R
C40 C 0.6327(2) 0.2898(3) 0.23935(17) 0.0647(8) Uani 1 1 d .
H40 H 0.6408 0.3050 0.2981 0.078 Uiso 1 1 calc R
C41 C 0.53412(19) 0.2944(2) 0.19494(15) 0.0498(6) Uani 1 1 d .
C42 C 0.52026(17) 0.28091(19) 0.10901(13) 0.0422(5) Uani 1 1 d .
C43 C 0.35598(18) 0.2670(2) 0.20438(13) 0.0472(6) Uani 1 1 d .
H43A H 0.2974 0.2873 0.2379 0.057 Uiso 1 1 calc R
H43B H 0.3643 0.1843 0.2063 0.057 Uiso 1 1 calc R
C44 C 0.33195(17) 0.3042(2) 0.11478(13) 0.0394(5) Uani 1 1 d .
C45 C 0.41861(16) 0.31711(18) 0.06767(12) 0.0363(5) Uani 1 1 d .
C46 C 0.23204(17) 0.32821(19) 0.07967(13) 0.0399(5) Uani 1 1 d .
C47 C 0.21608(17) 0.35995(19) -0.00530(13) 0.0387(5) Uani 1 1 d .
C48 C 0.30195(17) 0.3819(2) -0.05006(13) 0.0394(5) Uani 1 1 d .
C49 C 0.40462(17) 0.37150(19) -0.01131(12) 0.0369(5) Uani 1 1 d .
C50 C 0.29447(19) 0.4148(2) -0.14119(13) 0.0486(6) Uani 1 1 d .
H50A H 0.2273 0.3881 -0.1691 0.058 Uiso 1 1 calc R
H50B H 0.2961 0.4977 -0.1458 0.058 Uiso 1 1 calc R
C51 C 0.4737(2) 0.4035(2) -0.14592(15) 0.0506(6) Uani 1 1 d .
C52 C 0.48805(18) 0.4151(2) -0.05995(14) 0.0425(5) Uani 1 1 d .
C53 C 0.5540(3) 0.4250(3) -0.19825(19) 0.0704(9) Uani 1 1 d .
H53 H 0.5435 0.4114 -0.2571 0.084 Uiso 1 1 calc R
C54 C 0.6458(3) 0.4652(3) -0.1640(2) 0.0768(10) Uani 1 1 d .
H54 H 0.7015 0.4754 -0.1987 0.092 Uiso 1 1 calc R
C55 C 0.6611(2) 0.4925(2) -0.0772(2) 0.0637(8) Uani 1 1 d .
C56 C 0.58062(19) 0.4692(2) -0.02420(16) 0.0480(6) Uani 1 1 d .
C57 C 0.7529(2) 0.5466(3) -0.0422(3) 0.0858(11) Uani 1 1 d .
H57 H 0.8069 0.5631 -0.0774 0.103 Uiso 1 1 calc R
C58 C 0.7656(3) 0.5755(3) 0.0407(3) 0.0914(12) Uani 1 1 d .
H58 H 0.8288 0.6092 0.0633 0.110 Uiso 1 1 calc R
C59 C 0.6854(2) 0.5554(2) 0.0921(2) 0.0719(9) Uani 1 1 d .
H59 H 0.6939 0.5771 0.1497 0.086 Uiso 1 1 calc R
C60 C 0.59466(19) 0.5050(2) 0.06108(17) 0.0520(6) Uani 1 1 d .
H60 H 0.5403 0.4937 0.0970 0.062 Uiso 1 1 calc R
C61 C 0.14037(18) 0.3171(2) 0.13113(15) 0.0460(6) Uani 1 1 d .
C62 C -0.0157(2) 0.4052(3) 0.16530(19) 0.0693(8) Uani 1 1 d .
H62A H -0.0353 0.4810 0.1821 0.083 Uiso 1 1 calc R
H62B H -0.0077 0.3566 0.2151 0.083 Uiso 1 1 calc R
H62C H -0.0704 0.3748 0.1250 0.083 Uiso 1 1 calc R
C63 C 0.10740(19) 0.3638(2) -0.04621(14) 0.0451(6) Uani 1 1 d .
C64 C -0.0118(2) 0.4644(3) -0.1394(2) 0.0713(8) Uani 1 1 d .
H64A H -0.0256 0.5437 -0.1524 0.086 Uiso 1 1 calc R
H64B H -0.0643 0.4360 -0.1037 0.086 Uiso 1 1 calc R
H64C H -0.0150 0.4211 -0.1919 0.086 Uiso 1 1 calc R

loop_
_atom_site_aniso_label
_atom_site_aniso_U_11
_atom_site_aniso_U_22
_atom_site_aniso_U_33
_atom_site_aniso_U_23
_atom_site_aniso_U_13
_atom_site_aniso_U_12
O1 0.0615(11) 0.0642(12) 0.0377(8) 0.0041(8) 0.0026(8) -0.0060(9)
O2 0.0748(12) 0.0812(15) 0.0353(8) -0.0019(9) 0.0071(8) -0.0124(11)
O3 0.0527(11) 0.0997(17) 0.0624(11) -0.0132(11) 0.0106(8) -0.0038(11)
O4 0.0701(12) 0.1034(18) 0.0514(11) -0.0112(11) 0.0159(9) -0.0062(11)
O5 0.0660(12) 0.0708(15) 0.1091(16) 0.0374(13) -0.0206(12) -0.0043(11)
O6 0.0675(12) 0.0619(14) 0.0684(12) -0.0047(10) -0.0124(9) -0.0082(10)
O7 0.0617(10) 0.0617(11) 0.0366(8) 0.0004(8) -0.0047(7) -0.0052(9)
O8 0.0709(12) 0.0665(12) 0.0333(8) -0.0042(8) 0.0075(8) 0.0148(9)
O9 0.0477(10) 0.0579(12) 0.0612(10) -0.0068(8) 0.0156(8) 0.0003(9)
O10 0.0698(12) 0.0612(13) 0.0693(12) 0.0115(10) 0.0268(10) -0.0033(10)
O11 0.0515(10) 0.0492(11) 0.0649(10) 0.0064(9) -0.0137(8) 0.0033(8)
O12 0.0504(10) 0.0599(12) 0.0662(11) 0.0059(9) -0.0039(8) -0.0096(9)
C1 0.0561(14) 0.0420(15) 0.0450(13) 0.0013(11) 0.0009(11) -0.0063(11)
C2 0.0725(18) 0.0570(18) 0.0472(14) 0.0073(12) 0.0044(13) -0.0107(14)
C3 0.0641(17) 0.0562(19) 0.0639(17) 0.0063(13) 0.0091(14) -0.0131(14)
C4 0.0531(15) 0.0564(18) 0.0647(17) -0.0032(13) 0.0026(13) -0.0098(13)
C5 0.0523(14) 0.0415(15) 0.0489(13) -0.0029(11) -0.0003(11) -0.0010(11)
C6 0.0493(13) 0.0377(13) 0.0404(12) -0.0052(10) 0.0021(10) -0.0036(10)
C7 0.0557(15) 0.0550(17) 0.0509(14) -0.0061(12) -0.0060(12) -0.0004(13)
C8 0.0635(16) 0.0556(17) 0.0409(12) -0.0034(12) -0.0098(12) -0.0012(13)
C9 0.0601(15) 0.0436(15) 0.0363(12) 0.0001(10) 0.0025(11) -0.0039(11)
C10 0.0503(13) 0.0409(14) 0.0367(11) -0.0072(10) 0.0004(10) 0.0015(10)
C11 0.0652(16) 0.0589(18) 0.0329(11) -0.0014(11) 0.0052(11) -0.0040(13)
C12 0.0533(14) 0.0406(14) 0.0378(11) 0.0020(10) 0.0038(10) -0.0049(11)
C13 0.0518(13) 0.0410(13) 0.0315(11) 0.0017(10) 0.0023(9) -0.0028(11)
C14 0.0542(14) 0.0416(14) 0.0392(12) 0.0027(10) 0.0075(10) -0.0016(11)
C15 0.0509(13) 0.0425(15) 0.0444(12) 0.0018(11) 0.0003(10) -0.0065(11)
C16 0.0545(14) 0.0471(15) 0.0362(11) -0.0041(10) 0.0038(10) -0.0089(11)
C17 0.0541(14) 0.0430(14) 0.0361(11) -0.0001(10) 0.0061(10) -0.0041(12)
C18 0.0696(18) 0.0646(19) 0.0387(13) -0.0042(12) 0.0042(12) -0.0150(14)
C19 0.0643(16) 0.0514(16) 0.0432(13) -0.0096(11) 0.0082(12) -0.0114(12)
C20 0.0588(15) 0.0470(15) 0.0430(13) -0.0090(11) 0.0100(11) -0.0108(12)
C21 0.084(2) 0.067(2) 0.0494(15) -0.0135(13) 0.0223(15) -0.0131(16)
C22 0.082(2) 0.077(2) 0.070(2) -0.0247(16) 0.0337(17) -0.0199(18)
C23 0.0625(18) 0.0534(18) 0.081(2) -0.0261(15) 0.0223(15) -0.0107(14)
C24 0.0580(15) 0.0417(15) 0.0577(15) -0.0146(12) 0.0104(12) -0.0064(12)
C25 0.0640(19) 0.074(2) 0.113(2) -0.037(2) 0.0262(19) -0.0054(17)
C26 0.067(2) 0.075(2) 0.109(2) -0.0291(19) -0.0004(19) 0.0045(17)
C27 0.0720(19) 0.0522(18) 0.081(2) -0.0147(15) -0.0069(16) 0.0088(15)
C28 0.0610(16) 0.0391(15) 0.0663(17) -0.0097(12) 0.0009(13) -0.0033(12)
C29 0.0571(15) 0.0488(15) 0.0454(14) 0.0044(12) 0.0035(11) -0.0054(12)
C30 0.0525(16) 0.118(3) 0.0697(18) 0.0061(19) 0.0162(14) 0.0048(18)
C31 0.0578(15) 0.0542(18) 0.0428(13) 0.0088(12) 0.0035(11) -0.0009(13)
C32 0.075(2) 0.110(4) 0.163(4) 0.069(3) -0.046(2) -0.008(2)
C33 0.0556(15) 0.0328(14) 0.0640(16) 0.0035(11) 0.0129(12) 0.0030(11)
C34 0.0663(18) 0.0448(16) 0.0829(19) 0.0039(15) 0.0238(15) 0.0052(14)
C35 0.0619(19) 0.053(2) 0.115(3) 0.0159(19) 0.0311(18) 0.0105(15)
C36 0.0487(16) 0.0506(19) 0.119(3) 0.0183(18) 0.0088(17) 0.0041(13)
C37 0.0480(15) 0.0419(15) 0.0811(19) 0.0183(13) -0.0016(13) 0.0020(12)
C38 0.0461(13) 0.0311(13) 0.0616(15) 0.0118(11) 0.0024(11) -0.0024(10)
C39 0.0535(16) 0.063(2) 0.081(2) 0.0215(16) -0.0173(15) -0.0067(14)
C40 0.0659(18) 0.070(2) 0.0544(15) 0.0149(14) -0.0191(14) -0.0096(15)
C41 0.0528(14) 0.0491(16) 0.0459(13) 0.0048(11) -0.0054(11) -0.0033(12)
C42 0.0469(13) 0.0352(13) 0.0436(13) 0.0070(10) -0.0005(10) -0.0006(10)
C43 0.0520(14) 0.0544(16) 0.0350(11) 0.0023(11) 0.0018(10) -0.0052(12)
C44 0.0479(13) 0.0365(13) 0.0336(11) -0.0014(9) 0.0026(9) -0.0018(10)
C45 0.0435(12) 0.0318(12) 0.0332(11) -0.0006(9) 0.0016(9) -0.0010(10)
C46 0.0439(12) 0.0373(13) 0.0391(12) 0.0003(10) 0.0074(9) -0.0024(10)
C47 0.0430(12) 0.0335(13) 0.0393(11) -0.0053(9) 0.0010(9) -0.0009(10)
C48 0.0478(13) 0.0370(13) 0.0333(11) -0.0031(9) 0.0033(10) 0.0001(10)
C49 0.0454(12) 0.0332(12) 0.0324(10) -0.0032(9) 0.0048(9) -0.0003(10)
C50 0.0605(15) 0.0511(16) 0.0342(12) -0.0030(11) 0.0038(11) 0.0072(12)
C51 0.0625(16) 0.0481(16) 0.0434(13) 0.0063(11) 0.0163(12) 0.0131(13)
C52 0.0508(13) 0.0351(13) 0.0429(12) 0.0058(10) 0.0110(10) 0.0037(11)
C53 0.087(2) 0.070(2) 0.0595(17) 0.0211(15) 0.0365(16) 0.0258(18)
C54 0.079(2) 0.067(2) 0.091(2) 0.0358(18) 0.0505(19) 0.0220(17)
C55 0.0540(16) 0.0433(16) 0.097(2) 0.0267(15) 0.0252(15) 0.0089(13)
C56 0.0492(14) 0.0306(13) 0.0659(16) 0.0118(11) 0.0143(12) 0.0048(10)
C57 0.0524(18) 0.056(2) 0.152(4) 0.039(2) 0.027(2) 0.0000(15)
C58 0.0506(18) 0.047(2) 0.174(4) 0.030(2) -0.008(2) -0.0091(14)
C59 0.0610(18) 0.0393(16) 0.112(2) 0.0065(16) -0.0154(17) -0.0076(14)
C60 0.0514(14) 0.0300(13) 0.0734(17) 0.0053(12) -0.0010(12) -0.0023(11)
C61 0.0477(13) 0.0434(15) 0.0476(13) -0.0035(11) 0.0073(10) -0.0036(11)
C62 0.0458(15) 0.081(2) 0.084(2) -0.0111(17) 0.0174(14) 0.0003(15)
C63 0.0502(14) 0.0422(14) 0.0418(12) -0.0035(11) -0.0016(10) 0.0027(12)
C64 0.0522(16) 0.073(2) 0.085(2) 0.0114(16) -0.0175(14) 0.0088(15)

loop_
_atom_type_symbol
_atom_type_description
_atom_type_scat_dispersion_real
_atom_type_scat_dispersion_imag
_atom_type_scat_source
C C 0.0181 0.0091 'International Tables Vol C Tables 4.2.6.8 and 6.1.1.4'
H H 0.0000 0.0000 'International Tables Vol C Tables 4.2.6.8 and 6.1.1.4'
O O 0.0492 0.0322 'International Tables Vol C Tables 4.2.6.8 and 6.1.1.4'

loop_
_geom_angle_atom_site_label_1
_geom_angle_atom_site_label_2
_geom_angle_atom_site_label_3
_geom_angle
C9 O1 C11 112.36(18)
C19 O2 C18 111.76(19)
C29 O3 C30 116.2(2)
C31 O5 C32 113.2(2)
C41 O7 C43 111.63(18)
C51 O8 C50 111.00(18)
C61 O9 C62 116.6(2)
C63 O11 C64 117.0(2)
C2 C1 C6 121.2(2)
C2 C1 H1 119.4
C6 C1 H1 119.4
C1 C2 C3 121.1(2)
C1 C2 H2 119.5
C3 C2 H2 119.5
C4 C3 C2 119.9(2)
C4 C3 H3 120.0
C2 C3 H3 120.0
C3 C4 C5 120.9(2)
C3 C4 H4 119.5
C5 C4 H4 119.5
C4 C5 C7 121.7(2)
C4 C5 C6 119.2(2)
C7 C5 C6 119.1(2)
C1 C6 C10 123.8(2)
C1 C6 C5 117.5(2)
C10 C6 C5 118.7(2)
C8 C7 C5 121.2(2)
C8 C7 H7 119.4
C5 C7 H7 119.4
C7 C8 C9 119.6(2)
C7 C8 H8 120.2
C9 C8 H8 120.2
O1 C9 C10 119.9(2)
O1 C9 C8 118.2(2)
C10 C9 C8 121.8(2)
C9 C10 C6 118.7(2)
C9 C10 C13 116.0(2)
C6 C10 C13 125.24(19)
O1 C11 C12 111.4(2)
O1 C11 H11A 109.3
C12 C11 H11A 109.3
O1 C11 H11B 109.3
C12 C11 H11B 109.3
H11A C11 H11B 108.0
C14 C12 C13 120.3(2)
C14 C12 C11 124.2(2)
C13 C12 C11 115.4(2)
C12 C13 C17 118.8(2)
C12 C13 C10 116.48(19)
C17 C13 C10 124.7(2)
C12 C14 C15 119.2(2)
C12 C14 C29 119.2(2)
C15 C14 C29 121.6(2)
C16 C15 C14 119.2(2)
C16 C15 C31 116.9(2)
C14 C15 C31 123.8(2)
C15 C16 C17 121.3(2)
C15 C16 C18 123.4(2)
C17 C16 C18 115.2(2)
C16 C17 C13 118.5(2)
C16 C17 C20 116.7(2)
C13 C17 C20 124.8(2)
O2 C18 C16 110.2(2)
O2 C18 H18A 109.6
C16 C18 H18A 109.6
O2 C18 H18B 109.6
C16 C18 H18B 109.6
H18A C18 H18B 108.1
C20 C19 O2 119.9(2)
C20 C19 C21 122.4(3)
O2 C19 C21 117.7(2)
C19 C20 C24 118.6(2)
C19 C20 C17 116.5(2)
C24 C20 C17 124.9(2)
C22 C21 C19 118.8(3)
C22 C21 H21 120.6
C19 C21 H21 120.6
C21 C22 C23 121.9(3)
C21 C22 H22 119.0
C23 C22 H22 119.0
C22 C23 C25 122.9(3)
C22 C23 C24 118.8(3)
C25 C23 C24 118.3(3)
C28 C24 C20 123.5(2)
C28 C24 C23 118.3(3)
C20 C24 C23 118.1(2)
C26 C25 C23 121.4(3)
C26 C25 H25 119.3
C23 C25 H25 119.3
C25 C26 C27 120.2(3)
C25 C26 H26 119.9
C27 C26 H26 119.9
C28 C27 C26 120.0(3)
C28 C27 H27 120.0
C26 C27 H27 120.0
C27 C28 C24 121.5(3)
C27 C28 H28 119.2
C24 C28 H28 119.2
O4 C29 O3 121.8(2)
O4 C29 C14 125.2(2)
O3 C29 C14 113.0(2)
O3 C30 H30A 109.5
O3 C30 H30B 109.5
H30A C30 H30B 109.5
O3 C30 H30C 109.5
H30A C30 H30C 109.5
H30B C30 H30C 109.5
O6 C31 O5 124.5(2)
O6 C31 C15 124.8(2)
O5 C31 C15 110.5(2)
O5 C32 H32A 109.5
O5 C32 H32B 109.5
H32A C32 H32B 109.5
O5 C32 H32C 109.5
H32A C32 H32C 109.5
H32B C32 H32C 109.5
C34 C33 C38 121.3(3)
C34 C33 H33 119.4
C38 C33 H33 119.4
C33 C34 C35 120.7(3)
C33 C34 H34 119.6
C35 C34 H34 119.6
C36 C35 C34 119.2(3)
C36 C35 H35 120.4
C34 C35 H35 120.4
C35 C36 C37 122.2(3)
C35 C36 H36 118.9
C37 C36 H36 118.9
C36 C37 C39 122.7(3)
C36 C37 C38 118.4(3)
C39 C37 C38 118.9(2)
C33 C38 C37 118.0(2)
C33 C38 C42 123.4(2)
C37 C38 C42 118.6(2)
C40 C39 C37 121.7(2)
C40 C39 H39 119.2
C37 C39 H39 119.2
C39 C40 C41 118.8(3)
C39 C40 H40 120.6
C41 C40 H40 120.6
C42 C41 O7 120.3(2)
C42 C41 C40 122.3(2)
O7 C41 C40 117.3(2)
C41 C42 C38 118.4(2)
C41 C42 C45 116.4(2)
C38 C42 C45 125.08(19)
O7 C43 C44 110.26(19)
O7 C43 H43A 109.6
C44 C43 H43A 109.6
O7 C43 H43B 109.6
C44 C43 H43B 109.6
H43A C43 H43B 108.1
C46 C44 C45 120.83(19)
C46 C44 C43 123.6(2)
C45 C44 C43 115.59(19)
C44 C45 C49 118.64(19)
C44 C45 C42 116.27(18)
C49 C45 C42 124.85(19)
C44 C46 C47 119.92(19)
C44 C46 C61 120.43(19)
C47 C46 C61 119.63(19)
C48 C47 C46 119.23(19)
C48 C47 C63 121.75(19)
C46 C47 C63 119.0(2)
C47 C48 C49 120.85(19)
C47 C48 C50 123.9(2)
C49 C48 C50 115.22(19)
C45 C49 C48 118.17(19)
C45 C49 C52 125.98(19)
C48 C49 C52 115.79(19)
O8 C50 C48 110.94(19)
O8 C50 H50A 109.5
C48 C50 H50A 109.5
O8 C50 H50B 109.5
C48 C50 H50B 109.5
H50A C50 H50B 108.0
O8 C51 C52 119.9(2)
O8 C51 C53 118.1(2)
C52 C51 C53 122.1(3)
C51 C52 C56 118.6(2)
C51 C52 C49 116.6(2)
C56 C52 C49 124.7(2)
C54 C53 C51 119.2(3)
C54 C53 H53 120.4
C51 C53 H53 120.4
C53 C54 C55 121.4(3)
C53 C54 H54 119.3
C55 C54 H54 119.3
C57 C55 C56 118.7(3)
C57 C55 C54 122.0(3)
C56 C55 C54 119.2(3)
C55 C56 C60 118.1(2)
C55 C56 C52 118.5(2)
C60 C56 C52 123.4(2)
C58 C57 C55 121.6(3)
C58 C57 H57 119.2
C55 C57 H57 119.2
C57 C58 C59 119.7(3)
C57 C58 H58 120.2
C59 C58 H58 120.2
C60 C59 C58 121.0(3)
C60 C59 H59 119.5
C58 C59 H59 119.5
C59 C60 C56 120.8(3)
C59 C60 H60 119.6
C56 C60 H60 119.6
O10 C61 O9 124.4(2)
O10 C61 C46 124.4(2)
O9 C61 C46 111.2(2)
O9 C62 H62A 109.5
O9 C62 H62B 109.5
H62A C62 H62B 109.5
O9 C62 H62C 109.5
H62A C62 H62C 109.5
H62B C62 H62C 109.5
O12 C63 O11 124.2(2)
O12 C63 C47 123.5(2)
O11 C63 C47 112.3(2)
O11 C64 H64A 109.5
O11 C64 H64B 109.5
H64A C64 H64B 109.5
O11 C64 H64C 109.5
H64A C64 H64C 109.5
H64B C64 H64C 109.5

loop_
_geom_bond_atom_site_label_1
_geom_bond_atom_site_label_2
_geom_bond_distance
O1 C9 1.363(3)
O1 C11 1.439(3)
O2 C19 1.375(3)
O2 C18 1.443(3)
O3 C29 1.318(3)
O3 C30 1.445(3)
O4 C29 1.197(3)
O5 C31 1.324(3)
O5 C32 1.463(4)
O6 C31 1.202(3)
O7 C41 1.380(3)
O7 C43 1.439(3)
O8 C51 1.374(3)
O8 C50 1.438(3)
O9 C61 1.334(3)
O9 C62 1.450(3)
O10 C61 1.200(3)
O11 C63 1.328(3)
O11 C64 1.448(3)
O12 C63 1.208(3)
C1 C2 1.366(3)
C1 C6 1.417(3)
C1 H1 0.9500
C2 C3 1.384(4)
C2 H2 0.9500
C3 C4 1.372(4)
C3 H3 0.9500
C4 C5 1.413(3)
C4 H4 0.9500
C5 C7 1.413(3)
C5 C6 1.428(3)
C6 C10 1.426(3)
C7 C8 1.361(4)
C7 H7 0.9500
C8 C9 1.400(3)
C8 H8 0.9500
C9 C10 1.382(3)
C10 C13 1.489(3)
C11 C12 1.516(3)
C11 H11A 0.9900
C11 H11B 0.9900
C12 C14 1.396(3)
C12 C13 1.404(3)
C13 C17 1.407(3)
C14 C15 1.416(3)
C14 C29 1.487(3)
C15 C16 1.388(3)
C15 C31 1.505(3)
C16 C17 1.395(3)
C16 C18 1.504(3)
C17 C20 1.483(3)
C18 H18A 0.9900
C18 H18B 0.9900
C19 C20 1.374(3)
C19 C21 1.398(4)
C20 C24 1.430(4)
C21 C22 1.350(4)
C21 H21 0.9500
C22 C23 1.417(4)
C22 H22 0.9500
C23 C25 1.417(4)
C23 C24 1.429(4)
C24 C28 1.407(4)
C25 C26 1.367(5)
C25 H25 0.9500
C26 C27 1.393(5)
C26 H26 0.9500
C27 C28 1.377(4)
C27 H27 0.9500
C28 H28 0.9500
C30 H30A 0.9800
C30 H30B 0.9800
C30 H30C 0.9800
C32 H32A 0.9800
C32 H32B 0.9800
C32 H32C 0.9800
C33 C34 1.363(4)
C33 C38 1.410(4)
C33 H33 0.9500
C34 C35 1.403(4)
C34 H34 0.9500
C35 C36 1.353(5)
C35 H35 0.9500
C36 C37 1.410(4)
C36 H36 0.9500
C37 C39 1.410(4)
C37 C38 1.426(3)
C38 C42 1.435(3)
C39 C40 1.368(4)
C39 H39 0.9500
C40 C41 1.400(3)
C40 H40 0.9500
C41 C42 1.375(3)
C42 C45 1.477(3)
C43 C44 1.502(3)
C43 H43A 0.9900
C43 H43B 0.9900
C44 C46 1.387(3)
C44 C45 1.404(3)
C45 C49 1.413(3)
C46 C47 1.404(3)
C46 C61 1.498(3)
C47 C48 1.390(3)
C47 C63 1.492(3)
C48 C49 1.415(3)
C48 C50 1.499(3)
C49 C52 1.471(3)
C50 H50A 0.9900
C50 H50B 0.9900
C51 C52 1.373(3)
C51 C53 1.404(4)
C52 C56 1.429(3)
C53 C54 1.346(5)
C53 H53 0.9500
C54 C55 1.418(5)
C54 H54 0.9500
C55 C57 1.417(5)
C55 C56 1.418(3)
C56 C60 1.421(4)
C57 C58 1.361(5)
C57 H57 0.9500
C58 C59 1.391(5)
C58 H58 0.9500
C59 C60 1.367(3)
C59 H59 0.9500
C60 H60 0.9500
C62 H62A 0.9800
C62 H62B 0.9800
C62 H62C 0.9800
C64 H64A 0.9800
C64 H64B 0.9800
C64 H64C 0.9800

loop_
_geom_torsion_atom_site_label_1
_geom_torsion_atom_site_label_2
_geom_torsion_atom_site_label_3
_geom_torsion_atom_site_label_4
_geom_torsion
C6 C1 C2 C3 0.4(4)
C1 C2 C3 C4 3.0(5)
C2 C3 C4 C5 -2.0(4)
C3 C4 C5 C7 176.1(3)
C3 C4 C5 C6 -2.3(4)
C2 C1 C6 C10 177.9(2)
C2 C1 C6 C5 -4.6(4)
C4 C5 C6 C1 5.5(4)
C7 C5 C6 C1 -173.0(2)
C4 C5 C6 C10 -176.9(2)
C7 C5 C6 C10 4.6(4)
C4 C5 C7 C8 -175.9(3)
C6 C5 C7 C8 2.5(4)
C5 C7 C8 C9 -3.4(4)
C11 O1 C9 C10 40.4(3)
C11 O1 C9 C8 -142.9(2)
C7 C8 C9 O1 -179.8(2)
C7 C8 C9 C10 -3.2(4)
O1 C9 C10 C6 -173.1(2)
C8 C9 C10 C6 10.3(4)
O1 C9 C10 C13 5.3(3)
C8 C9 C10 C13 -171.3(2)
C1 C6 C10 C9 166.6(2)
C5 C6 C10 C9 -10.8(3)
C1 C6 C10 C13 -11.6(4)
C5 C6 C10 C13 170.9(2)
C9 O1 C11 C12 -56.9(3)
O1 C11 C12 C14 -150.4(2)
O1 C11 C12 C13 28.1(3)
C14 C12 C13 C17 14.9(4)
C11 C12 C13 C17 -163.6(2)
C14 C12 C13 C10 -165.9(2)
C11 C12 C13 C10 15.5(3)
C9 C10 C13 C12 -34.1(3)
C6 C10 C13 C12 144.2(2)
C9 C10 C13 C17 145.0(2)
C6 C10 C13 C17 -36.7(4)
C13 C12 C14 C15 -1.4(4)
C11 C12 C14 C15 177.0(2)
C13 C12 C14 C29 175.9(2)
C11 C12 C14 C29 -5.6(4)
C12 C14 C15 C16 -8.2(4)
C29 C14 C15 C16 174.6(2)
C12 C14 C15 C31 174.9(2)
C29 C14 C15 C31 -2.3(4)
C14 C15 C16 C17 4.2(4)
C31 C15 C16 C17 -178.7(2)
C14 C15 C16 C18 -174.9(2)
C31 C15 C16 C18 2.2(4)
C15 C16 C17 C13 9.4(4)
C18 C16 C17 C13 -171.5(2)
C15 C16 C17 C20 -173.4(2)
C18 C16 C17 C20 5.8(3)
C12 C13 C17 C16 -18.8(3)
C10 C13 C17 C16 162.2(2)
C12 C13 C17 C20 164.2(2)
C10 C13 C17 C20 -14.9(4)
C19 O2 C18 C16 -59.2(3)
C15 C16 C18 O2 -142.4(2)
C17 C16 C18 O2 38.5(3)
C18 O2 C19 C20 34.4(3)
C18 O2 C19 C21 -148.2(2)
O2 C19 C20 C24 -169.4(2)
C21 C19 C20 C24 13.3(4)
O2 C19 C20 C17 11.7(4)
C21 C19 C20 C17 -165.6(3)
C16 C17 C20 C19 -32.5(3)
C13 C17 C20 C19 144.6(2)
C16 C17 C20 C24 148.7(2)
C13 C17 C20 C24 -34.2(4)
C20 C19 C21 C22 -5.1(4)
O2 C19 C21 C22 177.5(3)
C19 C21 C22 C23 -3.7(5)
C21 C22 C23 C25 -173.4(3)
C21 C22 C23 C24 3.8(5)
C19 C20 C24 C28 164.4(2)
C17 C20 C24 C28 -16.9(4)
C19 C20 C24 C23 -12.5(4)
C17 C20 C24 C23 166.2(2)
C22 C23 C24 C28 -172.7(3)
C25 C23 C24 C28 4.6(4)
C22 C23 C24 C20 4.3(4)
C25 C23 C24 C20 -178.3(3)
C22 C23 C25 C26 174.1(3)
C24 C23 C25 C26 -3.1(5)
C23 C25 C26 C27 -0.5(5)
C25 C26 C27 C28 2.6(5)
C26 C27 C28 C24 -1.0(4)
C20 C24 C28 C27 -179.6(2)
C23 C24 C28 C27 -2.7(4)
C30 O3 C29 O4 -4.7(4)
C30 O3 C29 C14 175.1(2)
C12 C14 C29 O4 -10.0(4)
C15 C14 C29 O4 167.3(3)
C12 C14 C29 O3 170.1(2)
C15 C14 C29 O3 -12.6(4)
C32 O5 C31 O6 -1.4(4)
C32 O5 C31 C15 -177.6(3)
C16 C15 C31 O6 -74.0(3)
C14 C15 C31 O6 103.0(3)
C16 C15 C31 O5 102.3(3)
C14 C15 C31 O5 -80.8(3)
C38 C33 C34 C35 -0.7(4)
C33 C34 C35 C36 2.0(4)
C34 C35 C36 C37 -0.4(5)
C35 C36 C37 C39 175.8(3)
C35 C36 C37 C38 -2.4(4)
C34 C33 C38 C37 -2.1(4)
C34 C33 C38 C42 179.3(2)
C36 C37 C38 C33 3.6(4)
C39 C37 C38 C33 -174.6(2)
C36 C37 C38 C42 -177.8(2)
C39 C37 C38 C42 4.0(4)
C36 C37 C39 C40 -174.2(3)
C38 C37 C39 C40 4.0(4)
C37 C39 C40 C41 -3.8(4)
C43 O7 C41 C42 34.1(3)
C43 O7 C41 C40 -149.4(2)
C39 C40 C41 C42 -4.8(4)
C39 C40 C41 O7 178.8(3)
O7 C41 C42 C38 -171.0(2)
C40 C41 C42 C38 12.7(4)
O7 C41 C42 C45 12.1(3)
C40 C41 C42 C45 -164.2(2)
C33 C38 C42 C41 166.5(2)
C37 C38 C42 C41 -12.0(3)
C33 C38 C42 C45 -16.9(4)
C37 C38 C42 C45 164.6(2)
C41 O7 C43 C44 -58.7(3)
O7 C43 C44 C46 -140.1(2)
O7 C43 C44 C45 38.0(3)
C46 C44 C45 C49 9.9(3)
C43 C44 C45 C49 -168.3(2)
C46 C44 C45 C42 -175.4(2)
C43 C44 C45 C42 6.4(3)
C41 C42 C45 C44 -32.9(3)
C38 C42 C45 C44 150.5(2)
C41 C42 C45 C49 141.5(2)
C38 C42 C45 C49 -35.2(3)
C45 C44 C46 C47 3.5(3)
C43 C44 C46 C47 -178.5(2)
C45 C44 C46 C61 -178.4(2)
C43 C44 C46 C61 -0.3(4)
C44 C46 C47 C48 -8.8(3)
C61 C46 C47 C48 173.1(2)
C44 C46 C47 C63 168.3(2)
C61 C46 C47 C63 -9.9(3)
C46 C47 C48 C49 0.7(3)
C63 C47 C48 C49 -176.3(2)
C46 C47 C48 C50 179.1(2)
C63 C47 C48 C50 2.1(4)
C44 C45 C49 C48 -17.6(3)
C42 C45 C49 C48 168.2(2)
C44 C45 C49 C52 165.2(2)
C42 C45 C49 C52 -9.0(4)
C47 C48 C49 C45 12.5(3)
C50 C48 C49 C45 -166.0(2)
C47 C48 C49 C52 -170.0(2)
C50 C48 C49 C52 11.4(3)
C51 O8 C50 C48 -59.4(3)
C47 C48 C50 O8 -144.5(2)
C49 C48 C50 O8 34.0(3)
C50 O8 C51 C52 38.2(3)
C50 O8 C51 C53 -143.1(2)
O8 C51 C52 C56 -170.1(2)
C53 C51 C52 C56 11.2(4)
O8 C51 C52 C49 9.0(3)
C53 C51 C52 C49 -169.7(2)
C45 C49 C52 C51 142.6(2)
C48 C49 C52 C51 -34.6(3)
C45 C49 C52 C56 -38.4(4)
C48 C49 C52 C56 144.4(2)
O8 C51 C53 C54 176.9(3)
C52 C51 C53 C54 -4.4(4)
C51 C53 C54 C55 -3.8(5)
C53 C54 C55 C57 -172.7(3)
C53 C54 C55 C56 4.8(4)
C57 C55 C56 C60 2.2(4)
C54 C55 C56 C60 -175.4(2)
C57 C55 C56 C52 179.8(2)
C54 C55 C56 C52 2.2(4)
C51 C52 C56 C55 -9.9(3)
C49 C52 C56 C55 171.1(2)
C51 C52 C56 C60 167.5(2)
C49 C52 C56 C60 -11.4(4)
C56 C55 C57 C58 0.5(4)
C54 C55 C57 C58 178.0(3)
C55 C57 C58 C59 -2.3(5)
C57 C58 C59 C60 1.3(5)
C58 C59 C60 C56 1.5(4)
C55 C56 C60 C59 -3.2(4)
C52 C56 C60 C59 179.3(2)
C62 O9 C61 O10 -9.6(4)
C62 O9 C61 C46 173.0(2)
C44 C46 C61 O10 -48.2(4)
C47 C46 C61 O10 129.9(3)
C44 C46 C61 O9 129.2(2)
C47 C46 C61 O9 -52.7(3)
C64 O11 C63 O12 -0.8(4)
C64 O11 C63 C47 179.1(2)
C48 C47 C63 O12 135.3(3)
C46 C47 C63 O12 -41.7(3)
C48 C47 C63 O11 -44.6(3)
C46 C47 C63 O11 138.4(2)
